data_4342498
loop_
_publ_author_name
'Clarke, Samantha M.'
'Freedman, Danna E.'

_publ_section_title
;
 (BiSe)1.23CrSe2 and (BiSe)1.22(Cr1.2Se2)2: Magnetic Anisotropy in the
 First Structurally Characterized Bi-Se-Cr Ternary Compounds.
;
_journal_issue 6
_journal_name_full 'Inorganic chemistry'
_journal_page_first 2765
_journal_page_last 2771
_journal_paper_doi 10.1021/ic5029178
_journal_volume 54
_journal_year 2015
_chemical_formula_moiety '0.5(Cr2 Se4)'
_chemical_formula_sum 'Cr Se2'
_chemical_formula_weight 209.92
_chemical_name_systematic CrSe2
_space_group_crystal_system monoclinic
_space_group_IT_number 12
_space_group_name_Hall '-C 2y'
_space_group_name_H-M_alt 'C 1 2/m 1'
_symmetry_space_group_name_Hall '-C 2y'
_symmetry_space_group_name_H-M 'C 1 2/m 1'
_atom_sites_solution_primary direct
_audit_creation_date 2014-10-28
_audit_creation_method
;
Olex2 1.2
(compiled 2014.09.19 svn.r3010 for OlexSys, GUI svn.r4874)
;
_cell_angle_alpha 90
_cell_angle_beta 95.218(15)
_cell_angle_gamma 90
_cell_formula_units_Z 2
_cell_length_a 6.1705(11)
_cell_length_b 3.6053(7)
_cell_length_c 11.472(2)
_cell_measurement_reflns_used 405
_cell_measurement_temperature 250.0
_cell_measurement_theta_max 25.26
_cell_measurement_theta_min 5.35
_cell_volume 254.15(8)
_computing_molecular_graphics 'Olex2 (Dolomanov et al., 2009)'
_computing_publication_material 'Olex2 (Dolomanov et al., 2009)'
_computing_structure_refinement 'XL (Sheldrick, 2008)'
_computing_structure_solution 'XS (Sheldrick, 2008)'
_diffrn_ambient_temperature 250.0
_diffrn_detector 'Bruker APEX2 area detector'
_diffrn_detector_area_resol_mean 7.9
_diffrn_detector_type 'CCD area detector'
_diffrn_measured_fraction_theta_full 0.556
_diffrn_measured_fraction_theta_max 0.559
_diffrn_measurement_device 'three-circle diffractometer'
_diffrn_measurement_device_type 'Bruker APEX-II CCD'
_diffrn_measurement_method '\w and \f scans'
_diffrn_radiation_monochromator 'mirror optics'
_diffrn_radiation_probe x-ray
_diffrn_radiation_type MoK\a
_diffrn_radiation_wavelength 0.71073
_diffrn_reflns_av_R_equivalents 0.1177
_diffrn_reflns_av_unetI/netI 0.1148
_diffrn_reflns_Laue_measured_fraction_full 0.556
_diffrn_reflns_Laue_measured_fraction_max 0.559
_diffrn_reflns_limit_h_max 7
_diffrn_reflns_limit_h_min -7
_diffrn_reflns_limit_k_max 4
_diffrn_reflns_limit_k_min -4
_diffrn_reflns_limit_l_max 14
_diffrn_reflns_limit_l_min -14
_diffrn_reflns_number 955
_diffrn_reflns_point_group_measured_fraction_full 0.556
_diffrn_reflns_point_group_measured_fraction_max 0.559
_diffrn_reflns_theta_full 26.000
_diffrn_reflns_theta_max 28.237
_diffrn_reflns_theta_min 6.562
_diffrn_source 'microfocus sealed X-ray tube'
_diffrn_source_type 'Incoatec I\ms'
_diffrn_standards_number 0
_exptl_absorpt_coefficient_mu 16.368
_exptl_absorpt_correction_T_max 0.7457
_exptl_absorpt_correction_T_min 0.3388
_exptl_absorpt_correction_type multi-scan
_exptl_crystal_colour 'metallic grayish'
_exptl_crystal_colour_lustre metallic
_exptl_crystal_colour_modifier grayish
_exptl_crystal_density_diffrn 2.743
_exptl_crystal_F_000 184
_exptl_crystal_preparation 'High temperature solid state reaction'
_exptl_crystal_recrystallization_method 'Salt flux'
_exptl_crystal_size_max 0.05
_exptl_crystal_size_mid 0.05
_exptl_crystal_size_min 0.02
_refine_diff_density_max 6.508
_refine_diff_density_min -4.926
_refine_diff_density_rms 0.830
_refine_ls_extinction_method none
_refine_ls_goodness_of_fit_ref 1.447
_refine_ls_hydrogen_treatment undef
_refine_ls_matrix_type full
_refine_ls_number_parameters 11
_refine_ls_number_reflns 204
_refine_ls_number_restraints 0
_refine_ls_restrained_S_all 1.447
_refine_ls_R_factor_all 0.1880
_refine_ls_R_factor_gt 0.1398
_refine_ls_shift/su_max 0.000
_refine_ls_shift/su_mean 0.000
_refine_ls_structure_factor_coef Fsqd
_refine_ls_weighting_details 'w=1/[\s^2^(Fo^2^)+(0.2000P)^2^] where P=(Fo^2^+2Fc^2^)/3'
_refine_ls_weighting_scheme calc
_refine_ls_wR_factor_gt 0.3631
_refine_ls_wR_factor_ref 0.3917
_reflns_Friedel_coverage 0.000
_reflns_number_gt 133
_reflns_number_total 204
_reflns_threshold_expression 'I > 2\s(I)'
_cod_data_source_file ic5029178_si_002.cif
_cod_data_source_block c2m
_cod_depositor_comments 'Adding full bibliography for 4342497--4342502.cif.'
_cod_original_cell_volume 254.16(8)
_cod_database_code 4342498
_shelxl_version_number 2013-3
_shelx_space_group_comment
;
The symmetry employed for this shelxl refinement is uniquely defined
by the following loop, which should always be used as a source of
symmetry information in preference to the above space-group names.
They are only intended as comments.
;
_olex2_refinement_description
;
;
_olex2_exptl_crystal_mounting_method 'Paratone oil on kapton head'
_olex2_submission_special_instructions 'No special instructions were received'

loop_
_space_group_symop_operation_xyz
'x, y, z'
'-x, y, -z'
'x+1/2, y+1/2, z'
'-x+1/2, y+1/2, -z'
'-x, -y, -z'
'x, -y, z'
'-x+1/2, -y+1/2, -z'
'x+1/2, -y+1/2, z'

loop_
_atom_site_label
_atom_site_type_symbol
_atom_site_fract_x
_atom_site_fract_y
_atom_site_fract_z
_atom_site_U_iso_or_equiv
_atom_site_adp_type
_atom_site_occupancy
_atom_site_site_symmetry_order
_atom_site_calc_flag
_atom_site_refinement_flags_posn
_atom_site_refinement_flags_adp
_atom_site_refinement_flags_occupancy
Se1 Se 0.8142(8) 0.5000 0.8760(5) 0.0171(18) Uani 1 2 d S T P
Cr1 Cr 0.5000 0.5000 1.0000 0.018(3) Uani 1 4 d S T P

loop_
_atom_site_aniso_label
_atom_site_aniso_U_11
_atom_site_aniso_U_22
_atom_site_aniso_U_33
_atom_site_aniso_U_23
_atom_site_aniso_U_13
_atom_site_aniso_U_12
Se1 0.007(3) 0.013(2) 0.032(3) 0.000 0.0058(17) 0.000
Cr1 0.004(5) 0.019(5) 0.032(7) 0.000 0.004(4) 0.000

loop_
_atom_type_symbol
_atom_type_description
_atom_type_scat_dispersion_real
_atom_type_scat_dispersion_imag
_atom_type_scat_source
Cr Cr 0.3209 0.6236 'International Tables Vol C Tables 4.2.6.8 and 6.1.1.4'
Se Se -0.0929 2.2259 'International Tables Vol C Tables 4.2.6.8 and 6.1.1.4'

loop_
_geom_angle_atom_site_label_1
_geom_angle_atom_site_label_2
_geom_angle_atom_site_label_3
_geom_angle
_geom_angle_site_symmetry_1
_geom_angle_site_symmetry_3
Cr1 Se1 Cr1 90.89(16) . 3
Cr1 Se1 Cr1 90.89(16) . 3_545
Cr1 Se1 Cr1 91.90(18) 3 3_545
Se1 Cr1 Se1 90.88(16) 5_667 7_657
Se1 Cr1 Se1 90.88(16) 5_667 7_667
Se1 Cr1 Se1 180.0 7_667 3_445
Se1 Cr1 Se1 180.0 . 5_667
Se1 Cr1 Se1 90.88(16) . 3_445
Se1 Cr1 Se1 89.12(16) 5_667 3_455
Se1 Cr1 Se1 88.10(18) 7_667 3_455
Se1 Cr1 Se1 88.10(18) 3_445 7_657
Se1 Cr1 Se1 180.0 3_455 7_657
Se1 Cr1 Se1 91.90(18) 7_667 7_657
Se1 Cr1 Se1 89.12(16) 5_667 3_445
Se1 Cr1 Se1 91.90(18) 3_445 3_455
Se1 Cr1 Se1 89.12(16) . 7_657
Se1 Cr1 Se1 90.88(16) . 3_455
Se1 Cr1 Se1 89.12(16) . 7_667

loop_
_geom_bond_atom_site_label_1
_geom_bond_atom_site_label_2
_geom_bond_distance
_geom_bond_site_symmetry_2
Se1 Cr1 2.507(5) .
Se1 Cr1 2.508(4) 3
Se1 Cr1 2.508(4) 3_545
Cr1 Se1 2.508(4) 7_657
Cr1 Se1 2.508(4) 3_445
Cr1 Se1 2.508(4) 7_667
Cr1 Se1 2.507(5) 5_667
Cr1 Se1 2.508(4) 3_455
